data_7114961
loop_
_publ_author_name
'Dossett, Stephen J.'
'Wass, Duncan F.'
'Jones, Matthew D.'
'Gillon, Amy'
'Orpen, A. Guy'
'Fleming, James S.'
'Pringle, Paul G.'

_publ_section_title
;
 Steric activation of chelate catalysts: efficient polyketone catalysts
 based on four-membered palladium(ii) diphosphine chelates
;
_journal_issue 8
_journal_name_full 'Chemical Communications'
_journal_page_first 699
_journal_paper_doi 10.1039/b010063n
_journal_year 2001
_chemical_formula_sum 'C38 H48 Cl4 P2 Pt'
_chemical_formula_weight 903.59
_chemical_name_systematic
; 
? 
;
_space_group_IT_number 14
_symmetry_cell_setting monoclinic
_symmetry_space_group_name_Hall '-P 2ybc'
_symmetry_space_group_name_H-M 'P 1 21/c 1'
_atom_sites_solution_hydrogens geom
_atom_sites_solution_primary direct
_atom_sites_solution_secondary difmap
_audit_creation_method SHELXL-97
_cell_angle_alpha 90
_cell_angle_beta 98.64(2)
_cell_angle_gamma 90
_cell_formula_units_Z 4
_cell_length_a 12.942(2)
_cell_length_b 12.338(2)
_cell_length_c 23.711(7)
_cell_measurement_reflns_used 96
_cell_measurement_temperature 173(2)
_cell_volume 3743.2(14)
_computing_cell_refinement 'SMART (Siemens, 1995b)'
_computing_data_collection 'SMART (Siemens, 1995b)'
_computing_data_reduction 'SMART (Siemens, 1995b)'
_computing_molecular_graphics 'SHELXTL (Siemens, 1995a)'
_computing_publication_material 'SHELXTL (Siemens, 1995a)'
_computing_structure_refinement 'SHELXTL (Siemens, 1995a)'
_computing_structure_solution 'SHELXTL (Siemens, 1995a)'
_diffrn_ambient_temperature 173(2)
_diffrn_measured_fraction_theta_full 0.999
_diffrn_measured_fraction_theta_max 1.000
_diffrn_measurement_device_type 'Siemens SMART CCD diffractometer'
_diffrn_measurement_method '\w rotation with narrow frames'
_diffrn_radiation_monochromator graphite
_diffrn_radiation_source 'fine-focus sealed tube'
_diffrn_radiation_type MoK\a
_diffrn_radiation_wavelength 0.71073
_diffrn_reflns_av_R_equivalents 0.0287
_diffrn_reflns_av_sigmaI/netI 0.0268
_diffrn_reflns_limit_h_max 16
_diffrn_reflns_limit_h_min -16
_diffrn_reflns_limit_k_max 15
_diffrn_reflns_limit_k_min -16
_diffrn_reflns_limit_l_max 30
_diffrn_reflns_limit_l_min -30
_diffrn_reflns_number 37245
_diffrn_reflns_theta_full 27.48
_diffrn_reflns_theta_max 27.48
_diffrn_reflns_theta_min 1.59
_exptl_absorpt_coefficient_mu 4.146
_exptl_absorpt_correction_T_max 0.745560
_exptl_absorpt_correction_T_min 0.535031
_exptl_absorpt_correction_type empirical
_exptl_absorpt_process_details 'SADABS (Sheldrick, 1996)'
_exptl_crystal_colour colourless
_exptl_crystal_density_diffrn 1.603
_exptl_crystal_density_meas ?
_exptl_crystal_density_method 'Not measured'
_exptl_crystal_description block
_exptl_crystal_F_000 1808
_exptl_crystal_size_max 0.4
_exptl_crystal_size_mid 0.25
_exptl_crystal_size_min 0.1
_refine_diff_density_max 0.888
_refine_diff_density_min -1.866
_refine_diff_density_rms 0.089
_refine_ls_extinction_method none
_refine_ls_goodness_of_fit_ref 1.085
_refine_ls_hydrogen_treatment mixed
_refine_ls_matrix_type full
_refine_ls_number_parameters 414
_refine_ls_number_reflns 8581
_refine_ls_number_restraints 0
_refine_ls_restrained_S_all 1.085
_refine_ls_R_factor_all 0.0272
_refine_ls_R_factor_gt 0.0220
_refine_ls_shift/su_max 0.003
_refine_ls_shift/su_mean 0.000
_refine_ls_structure_factor_coef Fsqd
_refine_ls_weighting_details 'calc w=1/[\s^2^(Fo^2^)+(0.0240P)^2^+1.7464P] where P=(Fo^2^+2Fc^2^)/3'
_refine_ls_weighting_scheme calc
_refine_ls_wR_factor_gt 0.0512
_refine_ls_wR_factor_ref 0.0520
_reflns_number_gt 7423
_reflns_number_total 8581
_reflns_threshold_expression >2sigma(I)
_cod_data_source_file b010063n.txt
_cod_data_source_block largs
_cod_depositor_comments
;
The following automatic conversions were performed:

'_symmetry_cell_setting' value 'Monoclinic' changed to 'monoclinic'
according to
/usr/data/users/saulius/automatic-downloads/retrospective/RSC/lib/dictionaries/cif_core.dic
dictionary named 'cif_core.dic' version 2.4.2 from 2011-04-26.

Automatic conversion script
Id: cif_fix_values 2281 2013-09-26 08:29:07Z andrius 

The following automatic conversions were performed:

'_exptl_crystal_density_meas' value 'Not measured' was changed to '?'
- the value is perceived as not measured.

Automatic conversion script
Id: cif_fix_values 3008 2015-01-20 13:52:24Z robertas 
;
_cod_original_cell_volume 3743.1(15)
_cod_original_sg_symbol_H-M P2(1)/c
_cod_database_code 7114961

loop_
_symmetry_equiv_pos_as_xyz
'x, y, z'
'-x, y+1/2, -z+1/2'
'-x, -y, -z'
'x, -y-1/2, z-1/2'

loop_
_atom_site_label
_atom_site_type_symbol
_atom_site_fract_x
_atom_site_fract_y
_atom_site_fract_z
_atom_site_U_iso_or_equiv
_atom_site_adp_type
_atom_site_occupancy
_atom_site_symmetry_multiplicity
_atom_site_calc_flag
_atom_site_refinement_flags
Pt1 Pt 0.252116(8) 0.692911(8) 0.262745(4) 0.01516(3) Uani 1 1 d .
P1 P 0.33089(5) 0.59181(5) 0.33453(3) 0.01600(14) Uani 1 1 d .
P2 P 0.22573(5) 0.78296(5) 0.34035(3) 0.01597(14) Uani 1 1 d .
Cl1 Cl 0.30439(6) 0.59595(6) 0.18592(3) 0.02716(15) Uani 1 1 d .
Cl2 Cl 0.14274(6) 0.80630(6) 0.20067(3) 0.02776(15) Uani 1 1 d .
Cl11 Cl -0.00003(12) 0.81937(12) 0.50923(6) 0.0853(4) Uani 1 1 d .
Cl12 Cl 0.18105(9) 0.68718(8) 0.54381(5) 0.0575(3) Uani 1 1 d .
C1 C 0.2960(2) 0.6838(2) 0.39134(11) 0.0175(5) Uani 1 1 d .
H1A H 0.2499 0.6487 0.4157 0.021 Uiso 1 1 calc R
H1B H 0.3581 0.7155 0.4152 0.021 Uiso 1 1 calc R
C2 C 0.4705(2) 0.5603(2) 0.34250(11) 0.0186(6) Uani 1 1 d .
C3 C 0.5490(2) 0.6393(2) 0.34465(12) 0.0208(6) Uani 1 1 d .
C4 C 0.6520(2) 0.6044(2) 0.34830(14) 0.0280(7) Uani 1 1 d .
H4 H 0.7061 0.6572 0.3505 0.034 Uiso 1 1 calc R
C5 C 0.6786(2) 0.4958(3) 0.34888(13) 0.0290(7) Uani 1 1 d .
H5 H 0.7499 0.4749 0.3521 0.035 Uiso 1 1 calc R
C6 C 0.6012(2) 0.4180(2) 0.34469(13) 0.0274(7) Uani 1 1 d .
H6 H 0.6186 0.3433 0.3442 0.033 Uiso 1 1 calc R
C7 C 0.4979(2) 0.4500(2) 0.34116(12) 0.0239(6) Uani 1 1 d .
H7 H 0.4445 0.3964 0.3378 0.029 Uiso 1 1 calc R
C8 C 0.5278(2) 0.7598(2) 0.33959(13) 0.0249(6) Uani 1 1 d .
H8 H 0.4507 0.7703 0.3373 0.030 Uiso 1 1 calc R
C9 C 0.5809(3) 0.8240(3) 0.39104(15) 0.0346(8) Uani 1 1 d .
H9A H 0.5627 0.9008 0.3860 0.052 Uiso 1 1 calc R
H9B H 0.6569 0.8156 0.3943 0.052 Uiso 1 1 calc R
H9C H 0.5573 0.7967 0.4258 0.052 Uiso 1 1 calc R
C10 C 0.5595(3) 0.8034(3) 0.28409(15) 0.0365(8) Uani 1 1 d .
H10A H 0.6348 0.7934 0.2849 0.055 Uiso 1 1 calc R
H10B H 0.5426 0.8807 0.2803 0.055 Uiso 1 1 calc R
H10C H 0.5214 0.7638 0.2516 0.055 Uiso 1 1 calc R
C11 C 0.2661(2) 0.4624(2) 0.34230(12) 0.0177(5) Uani 1 1 d .
C12 C 0.2774(2) 0.4026(2) 0.39342(12) 0.0219(6) Uani 1 1 d .
C13 C 0.2212(3) 0.3062(2) 0.39338(14) 0.0306(7) Uani 1 1 d .
H13 H 0.2266 0.2648 0.4275 0.037 Uiso 1 1 calc R
C14 C 0.1578(3) 0.2688(2) 0.34502(15) 0.0339(8) Uani 1 1 d .
H14 H 0.1207 0.2025 0.3464 0.041 Uiso 1 1 calc R
C15 C 0.1482(3) 0.3274(2) 0.29479(15) 0.0315(7) Uani 1 1 d .
H15 H 0.1043 0.3022 0.2616 0.038 Uiso 1 1 calc R
C16 C 0.2034(2) 0.4237(2) 0.29342(13) 0.0243(6) Uani 1 1 d .
H16 H 0.1985 0.4636 0.2589 0.029 Uiso 1 1 calc R
C17 C 0.3459(3) 0.4373(2) 0.44833(13) 0.0289(7) Uani 1 1 d .
H17 H 0.3801 0.5074 0.4408 0.035 Uiso 1 1 calc R
C18 C 0.4323(3) 0.3548(3) 0.46841(15) 0.0379(8) Uani 1 1 d .
H18A H 0.4737 0.3803 0.5040 0.057 Uiso 1 1 calc R
H18B H 0.4777 0.3470 0.4391 0.057 Uiso 1 1 calc R
H18C H 0.4007 0.2846 0.4750 0.057 Uiso 1 1 calc R
C19 C 0.2799(3) 0.4563(3) 0.49583(15) 0.0487(10) Uani 1 1 d .
H19A H 0.3237 0.4881 0.5290 0.073 Uiso 1 1 calc R
H19B H 0.2512 0.3871 0.5067 0.073 Uiso 1 1 calc R
H19C H 0.2225 0.5060 0.4822 0.073 Uiso 1 1 calc R
C20 C 0.0929(2) 0.8164(2) 0.35119(12) 0.0196(5) Uani 1 1 d .
C21 C 0.0158(2) 0.7384(2) 0.35635(13) 0.0242(6) Uani 1 1 d .
C22 C -0.0825(2) 0.7760(3) 0.36368(15) 0.0337(8) Uani 1 1 d .
H22 H -0.1344 0.7246 0.3698 0.040 Uiso 1 1 calc R
C23 C -0.1081(2) 0.8848(3) 0.36250(14) 0.0324(7) Uani 1 1 d .
H23 H -0.1761 0.9072 0.3680 0.039 Uiso 1 1 calc R
C24 C -0.0343(2) 0.9600(3) 0.35335(14) 0.0297(7) Uani 1 1 d .
H24 H -0.0519 1.0347 0.3502 0.036 Uiso 1 1 calc R
C25 C 0.0660(2) 0.9262(2) 0.34870(13) 0.0243(6) Uani 1 1 d .
H25 H 0.1177 0.9788 0.3437 0.029 Uiso 1 1 calc R
C26 C 0.0323(2) 0.6176(2) 0.34972(15) 0.0303(7) Uani 1 1 d .
H26 H 0.1086 0.6059 0.3492 0.036 Uiso 1 1 calc R
C27 C 0.0019(3) 0.5507(3) 0.39883(17) 0.0453(9) Uani 1 1 d .
H27A H 0.0196 0.4745 0.3938 0.068 Uiso 1 1 calc R
H27B H -0.0734 0.5574 0.3993 0.068 Uiso 1 1 calc R
H27C H 0.0401 0.5774 0.4350 0.068 Uiso 1 1 calc R
C28 C -0.0261(3) 0.5804(3) 0.29192(16) 0.0376(8) Uani 1 1 d .
H28A H -0.0161 0.5022 0.2876 0.056 Uiso 1 1 calc R
H28B H 0.0014 0.6191 0.2612 0.056 Uiso 1 1 calc R
H28C H -0.1008 0.5959 0.2900 0.056 Uiso 1 1 calc R
C29 C 0.2984(2) 0.9099(2) 0.35170(12) 0.0189(6) Uani 1 1 d .
C30 C 0.3199(2) 0.9617(2) 0.40500(13) 0.0212(6) Uani 1 1 d .
C31 C 0.3803(2) 1.0564(2) 0.40746(14) 0.0285(7) Uani 1 1 d .
H31 H 0.3969 1.0927 0.4430 0.034 Uiso 1 1 calc R
C32 C 0.4167(3) 1.0988(2) 0.36039(15) 0.0339(8) Uani 1 1 d .
H32 H 0.4578 1.1630 0.3638 0.041 Uiso 1 1 calc R
C33 C 0.3933(3) 1.0479(2) 0.30848(15) 0.0321(7) Uani 1 1 d .
H33 H 0.4182 1.0768 0.2759 0.039 Uiso 1 1 calc R
C34 C 0.3331(2) 0.9540(2) 0.30385(13) 0.0248(6) Uani 1 1 d .
H34 H 0.3155 0.9198 0.2678 0.030 Uiso 1 1 calc R
C35 C 0.2820(2) 0.9229(2) 0.45903(13) 0.0265(6) Uani 1 1 d .
H35 H 0.2379 0.8570 0.4495 0.032 Uiso 1 1 calc R
C36 C 0.3730(3) 0.8921(3) 0.50553(14) 0.0360(8) Uani 1 1 d .
H36A H 0.3453 0.8632 0.5388 0.054 Uiso 1 1 calc R
H36B H 0.4156 0.9565 0.5168 0.054 Uiso 1 1 calc R
H36C H 0.4163 0.8369 0.4907 0.054 Uiso 1 1 calc R
C37 C 0.2142(3) 1.0098(3) 0.48185(16) 0.0407(9) Uani 1 1 d .
H37A H 0.1897 0.9829 0.5164 0.061 Uiso 1 1 calc R
H37B H 0.1540 1.0261 0.4528 0.061 Uiso 1 1 calc R
H37C H 0.2557 1.0758 0.4908 0.061 Uiso 1 1 calc R
C99 C 0.0906(4) 0.7770(4) 0.56580(18) 0.0643(14) Uani 1 1 d .
H99A H 0.0540 0.7409 0.5945 0.077 Uiso 1 1 calc R
H99B H 0.1281 0.8409 0.5841 0.077 Uiso 1 1 calc R

loop_
_atom_site_aniso_label
_atom_site_aniso_U_11
_atom_site_aniso_U_22
_atom_site_aniso_U_33
_atom_site_aniso_U_23
_atom_site_aniso_U_13
_atom_site_aniso_U_12
Pt1 0.01574(5) 0.01415(5) 0.01489(5) -0.00038(4) 0.00005(4) -0.00067(4)
P1 0.0166(3) 0.0130(3) 0.0172(4) -0.0010(3) -0.0011(3) 0.0002(2)
P2 0.0162(3) 0.0129(3) 0.0184(4) -0.0006(2) 0.0011(3) -0.0001(2)
Cl1 0.0336(4) 0.0259(4) 0.0231(4) -0.0059(3) 0.0082(3) 0.0014(3)
Cl2 0.0290(4) 0.0268(3) 0.0252(4) 0.0067(3) -0.0034(3) 0.0053(3)
Cl11 0.0832(9) 0.1059(10) 0.0647(8) 0.0147(7) 0.0035(7) 0.0506(8)
Cl12 0.0676(7) 0.0544(6) 0.0517(6) 0.0005(5) 0.0132(5) 0.0262(5)
C1 0.0200(13) 0.0148(12) 0.0167(13) -0.0007(10) -0.0005(10) 0.0003(10)
C2 0.0182(14) 0.0213(13) 0.0154(14) -0.0012(10) -0.0002(11) 0.0038(10)
C3 0.0200(14) 0.0239(14) 0.0177(15) -0.0012(11) 0.0002(11) 0.0014(11)
C4 0.0184(15) 0.0337(16) 0.0309(18) -0.0003(13) 0.0011(13) -0.0020(12)
C5 0.0204(15) 0.0396(17) 0.0263(17) -0.0028(13) 0.0009(13) 0.0093(13)
C6 0.0304(16) 0.0267(15) 0.0243(16) -0.0027(12) 0.0017(13) 0.0094(13)
C7 0.0256(16) 0.0232(14) 0.0220(16) -0.0028(11) 0.0011(12) 0.0027(11)
C8 0.0212(15) 0.0197(14) 0.0334(18) -0.0001(12) 0.0026(13) -0.0009(11)
C9 0.0363(19) 0.0299(17) 0.037(2) -0.0062(14) 0.0030(15) -0.0026(14)
C10 0.046(2) 0.0302(16) 0.0345(19) 0.0061(14) 0.0099(16) 0.0011(15)
C11 0.0190(14) 0.0137(12) 0.0198(14) -0.0015(10) 0.0008(11) -0.0015(10)
C12 0.0250(15) 0.0174(13) 0.0227(15) 0.0002(11) 0.0015(12) 0.0024(11)
C13 0.0372(18) 0.0213(14) 0.0330(18) 0.0080(13) 0.0045(14) -0.0016(13)
C14 0.0385(19) 0.0181(14) 0.043(2) 0.0017(13) -0.0014(16) -0.0093(13)
C15 0.0331(18) 0.0241(16) 0.0342(19) -0.0040(13) -0.0055(14) -0.0080(13)
C16 0.0268(15) 0.0207(14) 0.0239(16) 0.0001(12) -0.0011(12) -0.0017(12)
C17 0.0434(19) 0.0198(14) 0.0207(16) 0.0010(12) -0.0040(14) 0.0020(13)
C18 0.050(2) 0.0287(16) 0.0290(19) 0.0031(14) -0.0130(16) 0.0055(15)
C19 0.077(3) 0.043(2) 0.025(2) -0.0013(16) 0.0056(19) 0.0130(19)
C20 0.0178(13) 0.0223(14) 0.0182(14) -0.0025(11) 0.0011(11) 0.0018(11)
C21 0.0192(15) 0.0245(14) 0.0274(17) 0.0011(12) -0.0011(12) -0.0014(11)
C22 0.0203(16) 0.0371(18) 0.045(2) 0.0051(15) 0.0075(14) -0.0037(13)
C23 0.0196(16) 0.0430(19) 0.0347(19) -0.0021(14) 0.0041(14) 0.0098(13)
C24 0.0283(17) 0.0280(16) 0.0304(18) -0.0043(13) -0.0032(14) 0.0085(13)
C25 0.0229(15) 0.0220(14) 0.0272(16) -0.0019(12) 0.0014(12) 0.0011(12)
C26 0.0212(16) 0.0217(15) 0.047(2) 0.0033(13) 0.0033(14) -0.0029(12)
C27 0.042(2) 0.0350(19) 0.056(3) 0.0144(17) -0.0012(18) -0.0055(15)
C28 0.0327(18) 0.0259(16) 0.052(2) -0.0019(15) -0.0014(16) -0.0051(14)
C29 0.0175(13) 0.0135(12) 0.0249(15) -0.0005(11) 0.0008(11) 0.0006(10)
C30 0.0185(14) 0.0190(13) 0.0247(16) -0.0036(11) -0.0017(12) 0.0029(10)
C31 0.0295(17) 0.0202(14) 0.0335(18) -0.0075(12) -0.0028(14) -0.0026(12)
C32 0.0353(18) 0.0189(15) 0.046(2) -0.0027(13) 0.0011(16) -0.0090(13)
C33 0.0374(18) 0.0230(15) 0.0369(19) 0.0061(13) 0.0086(15) -0.0071(13)
C34 0.0276(16) 0.0195(14) 0.0270(17) -0.0005(11) 0.0033(13) -0.0024(11)
C35 0.0271(16) 0.0270(15) 0.0251(16) -0.0073(12) 0.0030(13) -0.0003(12)
C36 0.0387(19) 0.0407(19) 0.0263(18) -0.0032(14) -0.0024(15) -0.0004(15)
C37 0.044(2) 0.044(2) 0.037(2) -0.0122(16) 0.0119(17) 0.0078(16)
C99 0.094(4) 0.065(3) 0.037(2) 0.006(2) 0.018(2) 0.043(3)

loop_
_atom_type_symbol
_atom_type_description
_atom_type_scat_dispersion_real
_atom_type_scat_dispersion_imag
_atom_type_scat_source
C C 0.0033 0.0016 'International Tables Vol C Tables 4.2.6.8 and 6.1.1.4'
H H 0.0000 0.0000 'International Tables Vol C Tables 4.2.6.8 and 6.1.1.4'
P P 0.1023 0.0942 'International Tables Vol C Tables 4.2.6.8 and 6.1.1.4'
Cl Cl 0.1484 0.1585 'International Tables Vol C Tables 4.2.6.8 and 6.1.1.4'
Pt Pt -1.7033 8.3905 'International Tables Vol C Tables 4.2.6.8 and 6.1.1.4'

loop_
_geom_angle_atom_site_label_1
_geom_angle_atom_site_label_2
_geom_angle_atom_site_label_3
_geom_angle
P2 Pt1 P1 75.96(3)
P2 Pt1 Cl2 93.86(3)
P1 Pt1 Cl2 167.53(3)
P2 Pt1 Cl1 172.17(3)
P1 Pt1 Cl1 98.83(3)
Cl2 Pt1 Cl1 91.99(3)
C11 P1 C2 105.30(12)
C11 P1 C1 107.14(12)
C2 P1 C1 113.40(12)
C11 P1 Pt1 113.72(9)
C2 P1 Pt1 121.97(9)
C1 P1 Pt1 94.45(9)
C20 P2 C29 105.06(12)
C20 P2 C1 115.96(13)
C29 P2 C1 106.12(12)
C20 P2 Pt1 119.76(9)
C29 P2 Pt1 114.33(10)
C1 P2 Pt1 95.04(9)
P2 C1 P1 94.54(13)
C3 C2 C7 119.2(3)
C3 C2 P1 123.7(2)
C7 C2 P1 116.9(2)
C4 C3 C2 118.0(3)
C4 C3 C8 118.1(3)
C2 C3 C8 123.8(2)
C5 C4 C3 122.4(3)
C6 C5 C4 119.7(3)
C5 C6 C7 119.4(3)
C6 C7 C2 121.3(3)
C3 C8 C9 113.0(3)
C3 C8 C10 110.1(3)
C9 C8 C10 110.9(3)
C16 C11 C12 120.6(2)
C16 C11 P1 115.7(2)
C12 C11 P1 123.7(2)
C13 C12 C11 117.3(3)
C13 C12 C17 118.5(3)
C11 C12 C17 124.2(2)
C14 C13 C12 121.9(3)
C15 C14 C13 120.3(3)
C14 C15 C16 119.1(3)
C15 C16 C11 120.7(3)
C12 C17 C19 110.8(3)
C12 C17 C18 112.5(2)
C19 C17 C18 109.6(3)
C25 C20 C21 119.4(3)
C25 C20 P2 116.7(2)
C21 C20 P2 123.7(2)
C22 C21 C20 117.2(3)
C22 C21 C26 119.2(3)
C20 C21 C26 123.4(3)
C23 C22 C21 123.0(3)
C24 C23 C22 119.3(3)
C23 C24 C25 119.5(3)
C24 C25 C20 121.3(3)
C21 C26 C27 113.3(3)
C21 C26 C28 109.2(3)
C27 C26 C28 111.8(3)
C34 C29 C30 120.7(3)
C34 C29 P2 115.9(2)
C30 C29 P2 123.4(2)
C31 C30 C29 116.7(3)
C31 C30 C35 118.5(3)
C29 C30 C35 124.8(3)
C32 C31 C30 122.6(3)
C33 C32 C31 119.7(3)
C32 C33 C34 119.8(3)
C33 C34 C29 120.4(3)
C30 C35 C37 110.6(3)
C30 C35 C36 112.0(3)
C37 C35 C36 109.8(3)
Cl11 C99 Cl12 111.6(2)

loop_
_geom_bond_atom_site_label_1
_geom_bond_atom_site_label_2
_geom_bond_distance
Pt1 P2 2.2202(9)
Pt1 P1 2.2301(9)
Pt1 Cl2 2.3465(9)
Pt1 Cl1 2.3627(9)
P1 C11 1.824(3)
P1 C2 1.830(3)
P1 C1 1.869(3)
P2 C20 1.824(3)
P2 C29 1.825(3)
P2 C1 1.860(3)
Cl11 C99 1.725(4)
Cl12 C99 1.749(4)
C2 C3 1.403(4)
C2 C7 1.409(4)
C3 C4 1.392(4)
C3 C8 1.513(4)
C4 C5 1.384(4)
C5 C6 1.378(4)
C6 C7 1.385(4)
C8 C9 1.529(4)
C8 C10 1.533(4)
C11 C16 1.395(4)
C11 C12 1.407(4)
C12 C13 1.394(4)
C12 C17 1.521(4)
C13 C14 1.385(5)
C14 C15 1.383(5)
C15 C16 1.388(4)
C17 C19 1.531(5)
C17 C18 1.535(4)
C20 C25 1.399(4)
C20 C21 1.403(4)
C21 C22 1.390(4)
C21 C26 1.517(4)
C22 C23 1.382(5)
C23 C24 1.370(5)
C24 C25 1.385(4)
C26 C27 1.525(5)
C26 C28 1.533(5)
C29 C34 1.391(4)
C29 C30 1.407(4)
C30 C31 1.401(4)
C30 C35 1.516(4)
C31 C32 1.377(5)
C32 C33 1.375(5)
C33 C34 1.390(4)
C35 C37 1.535(4)
C35 C36 1.536(4)
